data_7131792
loop_
_publ_author_name
'Zhou, Yunhao'
'Zheng, Tao'
'Xu, Yue'
'Li, Bo'
'Wang, Yuchi'
'Mei, Ruhuai'
'Gu, Linghui'
'Ma, Wenbo'

_publ_section_title
;
 Palladium-catalyzed distal selective C-H chalcogenation of biphenyl
 amines.
;
_journal_issue 53
_journal_name_full 'Chemical communications (Cambridge, England)'
_journal_page_first 8262
_journal_page_last 8265
_journal_paper_doi 10.1039/d3cc02209a
_journal_volume 59
_journal_year 2023
_chemical_formula_moiety 'C24 H17 Cl N2 O Se'
_chemical_formula_sum 'C24 H17 Cl N2 O Se'
_chemical_formula_weight 463.80
_space_group_crystal_system monoclinic
_space_group_IT_number 14
_space_group_name_Hall '-P 2ybc'
_space_group_name_H-M_alt 'P 1 21/c 1'
_atom_sites_solution_hydrogens geom
_atom_sites_solution_primary dual
_audit_creation_date 2022-07-19
_audit_creation_method
;
Olex2 1.3
(compiled 2020.11.12 svn.r5f609507 for OlexSys, GUI svn.r6408)
;
_audit_update_record
;
2023-04-14 deposited with the CCDC.	2023-06-07 downloaded from the CCDC.
;
_cell_angle_alpha 90
_cell_angle_beta 109.346(8)
_cell_angle_gamma 90
_cell_formula_units_Z 8
_cell_length_a 20.765(5)
_cell_length_b 14.171(3)
_cell_length_c 15.154(4)
_cell_measurement_reflns_used 9928
_cell_measurement_temperature 300(2)
_cell_measurement_theta_max 26.015
_cell_measurement_theta_min 2.482
_cell_volume 4207.4(18)
_computing_cell_refinement 'SAINT V8.40B (?, 2016)'
_computing_data_reduction 'SAINT V8.40B (?, 2016)'
_computing_molecular_graphics 'Olex2 1.3 (Dolomanov et al., 2009)'
_computing_publication_material 'Olex2 1.3 (Dolomanov et al., 2009)'
_computing_structure_refinement 'SHELXL 2014/7 (Sheldrick, 2015)'
_computing_structure_solution 'SHELXT 2018/2 (Sheldrick, 2018)'
_diffrn_ambient_temperature 300.0
_diffrn_measured_fraction_theta_full 0.997
_diffrn_measured_fraction_theta_max 0.997
_diffrn_measurement_device_type 'Bruker APEX-II CCD'
_diffrn_measurement_method '\f and \w scans'
_diffrn_radiation_type MoK\a
_diffrn_radiation_wavelength 0.71073
_diffrn_reflns_av_R_equivalents 0.0856
_diffrn_reflns_av_unetI/netI 0.0404
_diffrn_reflns_Laue_measured_fraction_full 0.997
_diffrn_reflns_Laue_measured_fraction_max 0.997
_diffrn_reflns_limit_h_max 24
_diffrn_reflns_limit_h_min -24
_diffrn_reflns_limit_k_max 16
_diffrn_reflns_limit_k_min -16
_diffrn_reflns_limit_l_max 18
_diffrn_reflns_limit_l_min -18
_diffrn_reflns_number 61269
_diffrn_reflns_point_group_measured_fraction_full 0.997
_diffrn_reflns_point_group_measured_fraction_max 0.997
_diffrn_reflns_theta_full 24.999
_diffrn_reflns_theta_max 24.999
_diffrn_reflns_theta_min 2.023
_diffrn_source_current 1.1
_diffrn_source_power 0.055
_diffrn_source_voltage 50.0
_diffrn_standards_number 0
_exptl_absorpt_coefficient_mu 1.929
_exptl_absorpt_correction_T_max 0.7456
_exptl_absorpt_correction_T_min 0.5247
_exptl_absorpt_correction_type multi-scan
_exptl_absorpt_process_details
;
SADABS-2016/2 (Bruker,2016/2) was used for absorption correction.
wR2(int) was 0.0880 before and 0.0525 after correction.
The Ratio of minimum to maximum transmission is 0.7037.
The \l/2 correction factor is Not present.
;
_exptl_crystal_colour 'clear light colourless'
_exptl_crystal_colour_lustre clear
_exptl_crystal_colour_modifier light
_exptl_crystal_colour_primary colourless
_exptl_crystal_density_diffrn 1.464
_exptl_crystal_description block
_exptl_crystal_F_000 1872
_exptl_crystal_size_max 0.34
_exptl_crystal_size_mid 0.25
_exptl_crystal_size_min 0.22
_refine_diff_density_max 0.200
_refine_diff_density_min -0.404
_refine_diff_density_rms 0.045
_refine_ls_extinction_method none
_refine_ls_goodness_of_fit_ref 1.021
_refine_ls_hydrogen_treatment constr
_refine_ls_matrix_type full
_refine_ls_number_parameters 523
_refine_ls_number_reflns 7380
_refine_ls_number_restraints 0
_refine_ls_restrained_S_all 1.021
_refine_ls_R_factor_all 0.0588
_refine_ls_R_factor_gt 0.0334
_refine_ls_shift/su_max 0.002
_refine_ls_shift/su_mean 0.000
_refine_ls_structure_factor_coef Fsqd
_refine_ls_weighting_details 'w=1/[\s^2^(Fo^2^)+(0.0272P)^2^+1.0537P] where P=(Fo^2^+2Fc^2^)/3'
_refine_ls_weighting_scheme calc
_refine_ls_wR_factor_gt 0.0683
_refine_ls_wR_factor_ref 0.0766
_reflns_Friedel_coverage 0.000
_reflns_number_gt 5162
_reflns_number_total 7380
_reflns_threshold_expression 'I > 2\s(I)'
_cod_data_source_file d3cc02209a2.cif
_cod_data_source_block mo_cd_glh_mwb_zyh_2_161a_0ma_a
_cod_original_cell_volume 4207.5(17)
_cod_database_code 7131792
_shelx_shelxl_version_number 2014/7
_shelx_space_group_comment
;
The symmetry employed for this shelxl refinement is uniquely defined
by the following loop, which should always be used as a source of
symmetry information in preference to the above space-group names.
They are only intended as comments.
;
_shelx_estimated_absorpt_t_max 0.676
_shelx_estimated_absorpt_t_min 0.560
_olex2_refinement_description
;
1. Fixed Uiso
 At 1.2 times of:
  All C(H) groups, All N(H) groups
2.a Aromatic/amide H refined with riding coordinates:
 N1(H1), N3(H3A), C49(H49), C3(H3), C50(H50), C5(H5), C6(H6), C9(H9), C11(H11),
  C12(H12), C14(H14), C15(H15), C16(H16), C17(H17), C22(H22), C23(H23),
 C24(H24), C25(H25), C27(H27), C29(H29), C30(H30), C35(H35), C36(H36), C37(H37),
  C38(H38), C39(H39), C40(H40), C41(H41), C42(H42), C44(H44), C45(H45),
 C46(H46), C47(H47), C48(H48)
;
_olex2_submission_special_instructions 'No special instructions were received'

loop_
_space_group_symop_operation_xyz
'x, y, z'
'-x, y+1/2, -z+1/2'
'-x, -y, -z'
'x, -y-1/2, z-1/2'

loop_
_atom_site_label
_atom_site_type_symbol
_atom_site_fract_x
_atom_site_fract_y
_atom_site_fract_z
_atom_site_U_iso_or_equiv
_atom_site_adp_type
_atom_site_occupancy
_atom_site_site_symmetry_order
_atom_site_calc_flag
_atom_site_refinement_flags_posn
_atom_site_refinement_flags_adp
_atom_site_refinement_flags_occupancy
_atom_site_disorder_assembly
_atom_site_disorder_group
Se1 Se 0.09948(2) 0.17987(2) 0.59856(2) 0.07830(12) Uani 1 1 d . . . . .
Se2 Se 0.34930(2) 0.82317(2) 0.73900(2) 0.05737(10) Uani 1 1 d . . . . .
Cl1 Cl 0.13162(4) 0.47979(5) 0.30075(5) 0.0743(2) Uani 1 1 d . . . . .
Cl2 Cl 0.43682(5) 0.53669(6) 1.08591(5) 0.0802(2) Uani 1 1 d . . . . .
O1 O 0.31818(11) 0.37234(16) 0.82781(13) 0.0793(6) Uani 1 1 d . . . . .
O2 O 0.13906(10) 0.65071(14) 0.58109(12) 0.0660(5) Uani 1 1 d . . . . .
N1 N 0.23389(11) 0.36000(15) 0.68631(14) 0.0532(5) Uani 1 1 d . . . . .
H1 H 0.2272 0.3388 0.6308 0.064 Uiso 1 1 calc R U . . .
C2 C 0.37354(12) 0.74055(16) 0.84527(16) 0.0431(6) Uani 1 1 d . . . . .
N3 N 0.23734(10) 0.64578(15) 0.70609(13) 0.0504(5) Uani 1 1 d . . . . .
H3A H 0.2522 0.6584 0.7649 0.061 Uiso 1 1 calc R U . . .
N4 N 0.18143(11) 0.73018(16) 0.81379(15) 0.0582(6) Uani 1 1 d . . . . .
C1 C 0.1436(2) 0.07096(19) 0.56988(18) 0.0670(9) Uani 1 1 d . . . . .
C49 C 0.2077(2) 0.0774(2) 0.5633(2) 0.0817(10) Uani 1 1 d . . . . .
H49 H 0.2298 0.1354 0.5704 0.098 Uiso 1 1 calc R U . . .
C3 C 0.2393(2) -0.0028(3) 0.5462(2) 0.1051(13) Uani 1 1 d . . . . .
H3 H 0.2825 0.0017 0.5408 0.126 Uiso 1 1 calc R U . . .
C50 C 0.2086(3) -0.0872(3) 0.5374(3) 0.1138(17) Uani 1 1 d . . . . .
H50 H 0.2308 -0.1406 0.5263 0.137 Uiso 1 1 calc R U . . .
C5 C 0.1448(3) -0.0954(3) 0.5447(2) 0.1049(15) Uani 1 1 d . . . . .
H5 H 0.1239 -0.1542 0.5391 0.126 Uiso 1 1 calc R U . . .
C6 C 0.1113(2) -0.0154(2) 0.5604(2) 0.0856(11) Uani 1 1 d . . . . .
H6 H 0.0677 -0.0200 0.5645 0.103 Uiso 1 1 calc R U . . .
C7 C 0.11270(14) 0.26782(18) 0.51056(16) 0.0508(7) Uani 1 1 d . . . . .
C8 C 0.11455(12) 0.36376(17) 0.53186(16) 0.0425(6) Uani 1 1 d . . . . .
C9 C 0.11886(11) 0.42832(17) 0.46493(16) 0.0450(6) Uani 1 1 d . . . . .
H9 H 0.1177 0.4927 0.4764 0.054 Uiso 1 1 calc R U . . .
C10 C 0.12483(12) 0.39785(18) 0.38225(16) 0.0476(6) Uani 1 1 d . . . . .
C11 C 0.12612(14) 0.30285(19) 0.36325(17) 0.0574(7) Uani 1 1 d . . . . .
H11 H 0.1322 0.2826 0.3082 0.069 Uiso 1 1 calc R U . . .
C12 C 0.11838(15) 0.23907(19) 0.42636(17) 0.0596(8) Uani 1 1 d . . . . .
H12 H 0.1169 0.1750 0.4125 0.072 Uiso 1 1 calc R U . . .
C13 C 0.11543(13) 0.39939(16) 0.62473(16) 0.0448(6) Uani 1 1 d . . . . .
C14 C 0.05780(15) 0.43960(18) 0.63519(19) 0.0566(7) Uani 1 1 d . . . . .
H14 H 0.0174 0.4410 0.5847 0.068 Uiso 1 1 calc R U . . .
C15 C 0.05967(17) 0.4778(2) 0.7198(2) 0.0667(8) Uani 1 1 d . . . . .
H15 H 0.0205 0.5040 0.7265 0.080 Uiso 1 1 calc R U . . .
C16 C 0.11940(18) 0.47689(19) 0.7939(2) 0.0640(8) Uani 1 1 d . . . . .
H16 H 0.1205 0.5031 0.8506 0.077 Uiso 1 1 calc R U . . .
C17 C 0.17741(16) 0.43809(18) 0.78558(18) 0.0566(7) Uani 1 1 d . . . . .
H17 H 0.2176 0.4380 0.8364 0.068 Uiso 1 1 calc R U . . .
C18 C 0.17605(13) 0.39869(16) 0.70074(16) 0.0458(6) Uani 1 1 d . . . . .
C19 C 0.29811(14) 0.35086(18) 0.74544(19) 0.0551(7) Uani 1 1 d . . . . .
C20 C 0.34506(14) 0.30921(18) 0.6992(2) 0.0558(7) Uani 1 1 d . . . . .
N21 N 0.31679(13) 0.27551(17) 0.61329(17) 0.0663(6) Uani 1 1 d . . . . .
C22 C 0.3587(2) 0.2368(2) 0.5723(3) 0.0837(10) Uani 1 1 d . . . . .
H22 H 0.3401 0.2122 0.5123 0.100 Uiso 1 1 calc R U . . .
C23 C 0.4284(2) 0.2322(3) 0.6164(3) 0.0944(12) Uani 1 1 d . . . . .
H23 H 0.4562 0.2046 0.5865 0.113 Uiso 1 1 calc R U . . .
C24 C 0.45589(19) 0.2683(3) 0.7036(3) 0.0931(11) Uani 1 1 d . . . . .
H24 H 0.5028 0.2665 0.7340 0.112 Uiso 1 1 calc R U . . .
C25 C 0.41415(17) 0.3069(2) 0.7463(2) 0.0735(9) Uani 1 1 d . . . . .
H25 H 0.4320 0.3314 0.8064 0.088 Uiso 1 1 calc R U . . .
C26 C 0.37385(12) 0.64372(17) 0.82736(16) 0.0423(6) Uani 1 1 d . . . . .
C27 C 0.39367(12) 0.58202(18) 0.90305(17) 0.0494(6) Uani 1 1 d . . . . .
H27 H 0.3946 0.5174 0.8927 0.059 Uiso 1 1 calc R U . . .
C28 C 0.41180(13) 0.61592(19) 0.99278(16) 0.0518(7) Uani 1 1 d . . . . .
C29 C 0.40936(15) 0.71050(19) 1.01032(18) 0.0586(7) Uani 1 1 d . . . . .
H29 H 0.4206 0.7325 1.0714 0.070 Uiso 1 1 calc R U . . .
C30 C 0.39013(13) 0.77231(19) 0.93641(17) 0.0528(7) Uani 1 1 d . . . . .
H30 H 0.3882 0.8366 0.9478 0.063 Uiso 1 1 calc R U . . .
C31 C 0.35394(12) 0.60547(16) 0.73051(16) 0.0429(6) Uani 1 1 d . . . . .
C32 C 0.28626(13) 0.60771(17) 0.67095(16) 0.0453(6) Uani 1 1 d . . . . .
C33 C 0.17116(13) 0.66583(17) 0.66322(17) 0.0468(6) Uani 1 1 d . . . . .
C34 C 0.13932(13) 0.71117(17) 0.72745(17) 0.0473(6) Uani 1 1 d . . . . .
C35 C 0.15414(17) 0.7691(2) 0.8730(2) 0.0676(8) Uani 1 1 d . . . . .
H35 H 0.1831 0.7837 0.9328 0.081 Uiso 1 1 calc R U . . .
C36 C 0.08711(18) 0.7888(2) 0.8517(2) 0.0740(9) Uani 1 1 d . . . . .
H36 H 0.0704 0.8148 0.8962 0.089 Uiso 1 1 calc R U . . .
C37 C 0.04466(17) 0.7697(2) 0.7639(3) 0.0814(10) Uani 1 1 d . . . . .
H37 H -0.0017 0.7832 0.7470 0.098 Uiso 1 1 calc R U . . .
C38 C 0.07097(15) 0.7300(2) 0.7000(2) 0.0671(8) Uani 1 1 d . . . . .
H38 H 0.0428 0.7164 0.6395 0.080 Uiso 1 1 calc R U . . .
C39 C 0.26899(15) 0.57097(18) 0.58112(17) 0.0555(7) Uani 1 1 d . . . . .
H39 H 0.2240 0.5736 0.5411 0.067 Uiso 1 1 calc R U . . .
C40 C 0.31825(17) 0.53079(19) 0.55152(19) 0.0630(8) Uani 1 1 d . . . . .
H40 H 0.3064 0.5058 0.4915 0.076 Uiso 1 1 calc R U . . .
C41 C 0.38458(16) 0.5270(2) 0.6092(2) 0.0631(8) Uani 1 1 d . . . . .
H41 H 0.4177 0.4995 0.5886 0.076 Uiso 1 1 calc R U . . .
C42 C 0.40217(14) 0.56419(18) 0.69783(18) 0.0560(7) Uani 1 1 d . . . . .
H42 H 0.4474 0.5616 0.7367 0.067 Uiso 1 1 calc R U . . .
C43 C 0.36198(14) 0.94424(17) 0.79856(17) 0.0520(7) Uani 1 1 d . . . . .
C44 C 0.42606(17) 0.9793(2) 0.8429(3) 0.0848(10) Uani 1 1 d . . . . .
H44 H 0.4644 0.9431 0.8476 0.102 Uiso 1 1 calc R U . . .
C45 C 0.4330(2) 1.0694(3) 0.8807(3) 0.0984(12) Uani 1 1 d . . . . .
H45 H 0.4762 1.0933 0.9123 0.118 Uiso 1 1 calc R U . . .
C46 C 0.3765(3) 1.1231(2) 0.8714(3) 0.0880(11) Uani 1 1 d . . . . .
H46 H 0.3813 1.1838 0.8961 0.106 Uiso 1 1 calc R U . . .
C47 C 0.3138(2) 1.0883(2) 0.8268(2) 0.0828(10) Uani 1 1 d . . . . .
H47 H 0.2756 1.1254 0.8203 0.099 Uiso 1 1 calc R U . . .
C48 C 0.30574(17) 0.9981(2) 0.7906(2) 0.0660(8) Uani 1 1 d . . . . .
H48 H 0.2622 0.9741 0.7609 0.079 Uiso 1 1 calc R U . . .

loop_
_atom_site_aniso_label
_atom_site_aniso_U_11
_atom_site_aniso_U_22
_atom_site_aniso_U_33
_atom_site_aniso_U_23
_atom_site_aniso_U_13
_atom_site_aniso_U_12
Se1 0.1325(3) 0.04961(18) 0.06421(19) 0.00254(14) 0.0480(2) -0.00532(19)
Se2 0.0709(2) 0.04539(16) 0.05045(16) 0.00372(12) 0.01289(13) -0.00267(14)
Cl1 0.1016(6) 0.0643(5) 0.0706(5) 0.0142(4) 0.0470(4) 0.0036(4)
Cl2 0.1017(6) 0.0727(5) 0.0553(4) 0.0177(4) 0.0114(4) 0.0127(5)
O1 0.0741(15) 0.0913(16) 0.0552(12) -0.0145(11) -0.0019(10) -0.0027(12)
O2 0.0596(12) 0.0799(14) 0.0482(11) -0.0045(10) 0.0040(9) 0.0061(10)
N1 0.0495(14) 0.0620(14) 0.0430(12) -0.0070(10) 0.0084(10) 0.0048(11)
C2 0.0376(14) 0.0415(14) 0.0477(14) 0.0010(11) 0.0108(11) 0.0026(11)
N3 0.0420(13) 0.0640(14) 0.0414(11) -0.0070(10) 0.0085(10) -0.0056(11)
N4 0.0550(15) 0.0631(15) 0.0532(13) -0.0040(11) 0.0133(12) 0.0045(12)
C1 0.111(3) 0.0419(16) 0.0410(15) 0.0009(12) 0.0149(16) -0.0065(17)
C49 0.093(3) 0.066(2) 0.067(2) -0.0016(16) 0.0003(19) 0.002(2)
C3 0.099(3) 0.102(3) 0.084(3) -0.005(2) -0.010(2) 0.029(3)
C50 0.157(5) 0.074(3) 0.075(3) 0.000(2) -0.009(3) 0.036(3)
C5 0.190(5) 0.044(2) 0.067(2) -0.0025(16) 0.023(3) -0.008(3)
C6 0.146(3) 0.0510(19) 0.0588(19) 0.0002(15) 0.033(2) -0.017(2)
C7 0.0633(18) 0.0454(15) 0.0400(14) 0.0014(11) 0.0122(12) -0.0014(13)
C8 0.0375(14) 0.0461(14) 0.0415(13) -0.0018(11) 0.0098(11) 0.0002(11)
C9 0.0358(14) 0.0441(14) 0.0509(15) -0.0021(12) 0.0090(11) 0.0007(11)
C10 0.0447(15) 0.0523(16) 0.0447(14) 0.0083(12) 0.0132(12) 0.0033(12)
C11 0.069(2) 0.0615(19) 0.0397(14) -0.0039(13) 0.0151(13) 0.0043(15)
C12 0.085(2) 0.0430(15) 0.0447(15) -0.0024(12) 0.0134(14) -0.0022(14)
C13 0.0523(16) 0.0400(14) 0.0443(14) -0.0001(11) 0.0191(12) -0.0037(12)
C14 0.0569(18) 0.0550(17) 0.0613(17) 0.0000(13) 0.0241(14) -0.0003(14)
C15 0.078(2) 0.0577(18) 0.080(2) 0.0011(16) 0.0460(19) 0.0063(16)
C16 0.101(3) 0.0456(16) 0.0581(18) -0.0046(13) 0.0436(19) -0.0042(17)
C17 0.075(2) 0.0485(16) 0.0465(15) -0.0033(12) 0.0197(14) -0.0042(15)
C18 0.0556(17) 0.0396(14) 0.0437(14) -0.0027(11) 0.0183(12) -0.0033(12)
C19 0.0549(18) 0.0453(15) 0.0575(17) 0.0018(13) 0.0087(15) -0.0055(13)
C20 0.0515(18) 0.0460(16) 0.0646(17) 0.0089(13) 0.0122(14) -0.0039(13)
N21 0.0599(16) 0.0696(16) 0.0737(17) -0.0020(13) 0.0280(14) -0.0010(13)
C22 0.087(3) 0.082(2) 0.094(2) -0.0049(19) 0.045(2) -0.003(2)
C23 0.073(3) 0.088(3) 0.143(4) 0.022(3) 0.063(3) 0.015(2)
C24 0.058(2) 0.096(3) 0.123(3) 0.030(3) 0.027(2) 0.003(2)
C25 0.056(2) 0.068(2) 0.089(2) 0.0165(17) 0.0155(18) -0.0016(17)
C26 0.0332(14) 0.0448(14) 0.0455(14) -0.0026(11) 0.0085(11) 0.0001(11)
C27 0.0475(16) 0.0426(14) 0.0541(16) 0.0011(12) 0.0116(13) 0.0055(12)
C28 0.0485(16) 0.0575(17) 0.0426(14) 0.0075(12) 0.0060(12) 0.0044(13)
C29 0.066(2) 0.0603(18) 0.0434(15) -0.0033(13) 0.0106(13) 0.0024(15)
C30 0.0591(18) 0.0460(15) 0.0495(15) -0.0060(13) 0.0127(13) 0.0021(13)
C31 0.0465(15) 0.0375(13) 0.0437(13) 0.0015(11) 0.0134(12) 0.0038(12)
C32 0.0510(16) 0.0413(14) 0.0445(14) -0.0017(11) 0.0172(12) -0.0040(12)
C33 0.0458(16) 0.0426(14) 0.0481(15) 0.0025(12) 0.0102(13) -0.0063(12)
C34 0.0443(16) 0.0412(14) 0.0533(15) 0.0035(12) 0.0121(13) -0.0041(12)
C35 0.074(2) 0.069(2) 0.0579(18) -0.0037(15) 0.0195(16) 0.0098(17)
C36 0.077(2) 0.068(2) 0.083(2) -0.0103(17) 0.0341(19) 0.0071(18)
C37 0.050(2) 0.086(2) 0.107(3) -0.021(2) 0.0256(19) 0.0079(18)
C38 0.0482(19) 0.071(2) 0.0717(19) -0.0118(16) 0.0067(15) 0.0001(15)
C39 0.0596(18) 0.0573(17) 0.0485(15) -0.0066(13) 0.0165(13) -0.0078(14)
C40 0.089(2) 0.0549(17) 0.0485(16) -0.0099(13) 0.0282(17) -0.0025(17)
C41 0.073(2) 0.0597(18) 0.0645(18) -0.0041(14) 0.0330(17) 0.0126(16)
C42 0.0562(18) 0.0553(16) 0.0550(16) -0.0007(13) 0.0164(13) 0.0109(14)
C43 0.0614(19) 0.0427(15) 0.0533(15) 0.0083(12) 0.0211(14) 0.0009(14)
C44 0.061(2) 0.060(2) 0.130(3) -0.020(2) 0.028(2) -0.0090(17)
C45 0.096(3) 0.069(2) 0.135(3) -0.026(2) 0.045(3) -0.029(2)
C46 0.144(4) 0.0441(19) 0.098(3) -0.0014(18) 0.069(3) -0.010(2)
C47 0.109(3) 0.063(2) 0.088(2) 0.0108(19) 0.049(2) 0.024(2)
C48 0.073(2) 0.0631(19) 0.0651(18) 0.0091(15) 0.0270(16) 0.0129(17)

loop_
_atom_type_symbol
_atom_type_description
_atom_type_scat_dispersion_real
_atom_type_scat_dispersion_imag
_atom_type_scat_source
C C 0.0033 0.0016 'International Tables Vol C Tables 4.2.6.8 and 6.1.1.4'
H H 0.0000 0.0000 'International Tables Vol C Tables 4.2.6.8 and 6.1.1.4'
Cl Cl 0.1484 0.1585 'International Tables Vol C Tables 4.2.6.8 and 6.1.1.4'
N N 0.0061 0.0033 'International Tables Vol C Tables 4.2.6.8 and 6.1.1.4'
O O 0.0106 0.0060 'International Tables Vol C Tables 4.2.6.8 and 6.1.1.4'
Se Se -0.0929 2.2259 'International Tables Vol C Tables 4.2.6.8 and 6.1.1.4'

loop_
_geom_angle_atom_site_label_1
_geom_angle_atom_site_label_2
_geom_angle_atom_site_label_3
_geom_angle
_geom_angle_site_symmetry_1
_geom_angle_site_symmetry_3
_geom_angle_publ_flag
C7 Se1 C1 100.18(12) . . ?
C43 Se2 C2 101.20(10) . . ?
C18 N1 H1 114.9 . . ?
C19 N1 H1 114.9 . . ?
C19 N1 C18 130.2(2) . . ?
C26 C2 Se2 116.90(17) . . ?
C30 C2 Se2 123.29(18) . . ?
C30 C2 C26 119.8(2) . . ?
C32 N3 H3A 114.6 . . ?
C33 N3 H3A 114.6 . . ?
C33 N3 C32 130.7(2) . . ?
C35 N4 C34 117.2(3) . . ?
C49 C1 Se1 120.8(2) . . ?
C49 C1 C6 120.1(3) . . ?
C6 C1 Se1 119.0(3) . . ?
C1 C49 H49 120.2 . . ?
C1 C49 C3 119.5(4) . . ?
C3 C49 H49 120.2 . . ?
C49 C3 H3 119.6 . . ?
C50 C3 C49 120.9(5) . . ?
C50 C3 H3 119.6 . . ?
C3 C50 H50 119.7 . . ?
C3 C50 C5 120.5(4) . . ?
C5 C50 H50 119.7 . . ?
C50 C5 H5 120.1 . . ?
C50 C5 C6 119.7(4) . . ?
C6 C5 H5 120.1 . . ?
C1 C6 C5 119.2(4) . . ?
C1 C6 H6 120.4 . . ?
C5 C6 H6 120.4 . . ?
C8 C7 Se1 118.27(18) . . ?
C12 C7 Se1 121.90(19) . . ?
C12 C7 C8 119.8(2) . . ?
C7 C8 C13 122.7(2) . . ?
C9 C8 C7 118.4(2) . . ?
C9 C8 C13 118.8(2) . . ?
C8 C9 H9 119.8 . . ?
C10 C9 C8 120.5(2) . . ?
C10 C9 H9 119.8 . . ?
C9 C10 Cl1 119.6(2) . . ?
C9 C10 C11 120.9(2) . . ?
C11 C10 Cl1 119.6(2) . . ?
C10 C11 H11 120.5 . . ?
C12 C11 C10 119.1(2) . . ?
C12 C11 H11 120.5 . . ?
C7 C12 H12 119.4 . . ?
C11 C12 C7 121.2(2) . . ?
C11 C12 H12 119.4 . . ?
C14 C13 C8 120.6(2) . . ?
C14 C13 C18 119.1(2) . . ?
C18 C13 C8 120.2(2) . . ?
C13 C14 H14 119.7 . . ?
C15 C14 C13 120.6(3) . . ?
C15 C14 H14 119.7 . . ?
C14 C15 H15 120.1 . . ?
C16 C15 C14 119.8(3) . . ?
C16 C15 H15 120.1 . . ?
C15 C16 H16 119.5 . . ?
C17 C16 C15 121.0(3) . . ?
C17 C16 H16 119.5 . . ?
C16 C17 H17 120.1 . . ?
C16 C17 C18 119.8(3) . . ?
C18 C17 H17 120.1 . . ?
C13 C18 N1 117.3(2) . . ?
C17 C18 N1 123.0(2) . . ?
C17 C18 C13 119.7(2) . . ?
O1 C19 N1 125.9(3) . . ?
O1 C19 C20 121.6(3) . . ?
N1 C19 C20 112.4(2) . . ?
N21 C20 C19 117.1(2) . . ?
N21 C20 C25 123.2(3) . . ?
C25 C20 C19 119.7(3) . . ?
C20 N21 C22 117.2(3) . . ?
N21 C22 H22 118.9 . . ?
N21 C22 C23 122.1(3) . . ?
C23 C22 H22 118.9 . . ?
C22 C23 H23 120.4 . . ?
C24 C23 C22 119.3(4) . . ?
C24 C23 H23 120.4 . . ?
C23 C24 H24 120.4 . . ?
C23 C24 C25 119.2(4) . . ?
C25 C24 H24 120.4 . . ?
C20 C25 H25 120.5 . . ?
C24 C25 C20 119.0(3) . . ?
C24 C25 H25 120.5 . . ?
C2 C26 C31 122.0(2) . . ?
C27 C26 C2 118.4(2) . . ?
C27 C26 C31 119.6(2) . . ?
C26 C27 H27 119.8 . . ?
C28 C27 C26 120.4(2) . . ?
C28 C27 H27 119.8 . . ?
C27 C28 Cl2 119.2(2) . . ?
C29 C28 Cl2 119.6(2) . . ?
C29 C28 C27 121.3(2) . . ?
C28 C29 H29 120.5 . . ?
C28 C29 C30 119.0(2) . . ?
C30 C29 H29 120.5 . . ?
C2 C30 H30 119.5 . . ?
C29 C30 C2 121.1(2) . . ?
C29 C30 H30 119.5 . . ?
C32 C31 C26 121.3(2) . . ?
C42 C31 C26 120.6(2) . . ?
C42 C31 C32 118.1(2) . . ?
C31 C32 N3 117.6(2) . . ?
C39 C32 N3 122.2(2) . . ?
C39 C32 C31 120.2(2) . . ?
O2 C33 N3 125.6(2) . . ?
O2 C33 C34 122.1(2) . . ?
N3 C33 C34 112.3(2) . . ?
N4 C34 C33 115.9(2) . . ?
N4 C34 C38 122.3(3) . . ?
C38 C34 C33 121.7(2) . . ?
N4 C35 H35 117.9 . . ?
N4 C35 C36 124.2(3) . . ?
C36 C35 H35 117.9 . . ?
C35 C36 H36 120.8 . . ?
C35 C36 C37 118.4(3) . . ?
C37 C36 H36 120.8 . . ?
C36 C37 H37 120.3 . . ?
C36 C37 C38 119.3(3) . . ?
C38 C37 H37 120.3 . . ?
C34 C38 C37 118.6(3) . . ?
C34 C38 H38 120.7 . . ?
C37 C38 H38 120.7 . . ?
C32 C39 H39 120.1 . . ?
C40 C39 C32 119.9(3) . . ?
C40 C39 H39 120.1 . . ?
C39 C40 H40 119.6 . . ?
C41 C40 C39 120.7(3) . . ?
C41 C40 H40 119.6 . . ?
C40 C41 H41 120.2 . . ?
C40 C41 C42 119.7(3) . . ?
C42 C41 H41 120.2 . . ?
C31 C42 H42 119.3 . . ?
C41 C42 C31 121.4(3) . . ?
C41 C42 H42 119.3 . . ?
C44 C43 Se2 121.0(2) . . ?
C48 C43 Se2 118.6(2) . . ?
C48 C43 C44 120.2(3) . . ?
C43 C44 H44 120.4 . . ?
C43 C44 C45 119.2(3) . . ?
C45 C44 H44 120.4 . . ?
C44 C45 H45 120.0 . . ?
C46 C45 C44 120.1(4) . . ?
C46 C45 H45 120.0 . . ?
C45 C46 H46 119.9 . . ?
C47 C46 C45 120.2(3) . . ?
C47 C46 H46 119.9 . . ?
C46 C47 H47 119.7 . . ?
C46 C47 C48 120.6(3) . . ?
C48 C47 H47 119.7 . . ?
C43 C48 C47 119.7(3) . . ?
C43 C48 H48 120.2 . . ?
C47 C48 H48 120.2 . . ?

loop_
_geom_bond_atom_site_label_1
_geom_bond_atom_site_label_2
_geom_bond_distance
_geom_bond_site_symmetry_2
_geom_bond_publ_flag
Se1 C1 1.917(3) . ?
Se1 C7 1.910(2) . ?
Se2 C2 1.918(2) . ?
Se2 C43 1.916(3) . ?
Cl1 C10 1.735(2) . ?
Cl2 C28 1.742(2) . ?
O1 C19 1.216(3) . ?
O2 C33 1.220(3) . ?
N1 H1 0.8600 . ?
N1 C18 1.402(3) . ?
N1 C19 1.344(3) . ?
C2 C26 1.399(3) . ?
C2 C30 1.383(3) . ?
N3 H3A 0.8600 . ?
N3 C32 1.402(3) . ?
N3 C33 1.342(3) . ?
N4 C34 1.338(3) . ?
N4 C35 1.329(3) . ?
C1 C49 1.369(5) . ?
C1 C6 1.380(4) . ?
C49 H49 0.9300 . ?
C49 C3 1.378(5) . ?
C3 H3 0.9300 . ?
C3 C50 1.342(6) . ?
C50 H50 0.9300 . ?
C50 C5 1.370(6) . ?
C5 H5 0.9300 . ?
C5 C6 1.391(5) . ?
C6 H6 0.9300 . ?
C7 C8 1.395(3) . ?
C7 C12 1.381(3) . ?
C8 C9 1.391(3) . ?
C8 C13 1.490(3) . ?
C9 H9 0.9300 . ?
C9 C10 1.369(3) . ?
C10 C11 1.379(3) . ?
C11 H11 0.9300 . ?
C11 C12 1.364(3) . ?
C12 H12 0.9300 . ?
C13 C14 1.381(3) . ?
C13 C18 1.397(3) . ?
C14 H14 0.9300 . ?
C14 C15 1.381(4) . ?
C15 H15 0.9300 . ?
C15 C16 1.369(4) . ?
C16 H16 0.9300 . ?
C16 C17 1.367(4) . ?
C17 H17 0.9300 . ?
C17 C18 1.393(3) . ?
C19 C20 1.498(4) . ?
C20 N21 1.327(3) . ?
C20 C25 1.375(4) . ?
N21 C22 1.342(4) . ?
C22 H22 0.9300 . ?
C22 C23 1.381(5) . ?
C23 H23 0.9300 . ?
C23 C24 1.354(5) . ?
C24 H24 0.9300 . ?
C24 C25 1.356(5) . ?
C25 H25 0.9300 . ?
C26 C27 1.392(3) . ?
C26 C31 1.489(3) . ?
C27 H27 0.9300 . ?
C27 C28 1.372(3) . ?
C28 C29 1.371(4) . ?
C29 H29 0.9300 . ?
C29 C30 1.373(3) . ?
C30 H30 0.9300 . ?
C31 C32 1.397(3) . ?
C31 C42 1.385(3) . ?
C32 C39 1.389(3) . ?
C33 C34 1.491(4) . ?
C34 C38 1.367(4) . ?
C35 H35 0.9300 . ?
C35 C36 1.350(4) . ?
C36 H36 0.9300 . ?
C36 C37 1.358(4) . ?
C37 H37 0.9300 . ?
C37 C38 1.380(4) . ?
C38 H38 0.9300 . ?
C39 H39 0.9300 . ?
C39 C40 1.370(4) . ?
C40 H40 0.9300 . ?
C40 C41 1.366(4) . ?
C41 H41 0.9300 . ?
C41 C42 1.375(4) . ?
C42 H42 0.9300 . ?
C43 C44 1.370(4) . ?
C43 C48 1.367(4) . ?
C44 H44 0.9300 . ?
C44 C45 1.387(4) . ?
C45 H45 0.9300 . ?
C45 C46 1.367(5) . ?
C46 H46 0.9300 . ?
C46 C47 1.345(5) . ?
C47 H47 0.9300 . ?
C47 C48 1.379(4) . ?
C48 H48 0.9300 . ?

loop_
_geom_torsion_atom_site_label_1
_geom_torsion_atom_site_label_2
_geom_torsion_atom_site_label_3
_geom_torsion_atom_site_label_4
_geom_torsion
_geom_torsion_site_symmetry_1
_geom_torsion_site_symmetry_2
_geom_torsion_site_symmetry_3
_geom_torsion_site_symmetry_4
_geom_torsion_publ_flag
Se1 C1 C49 C3 177.5(2) . . . . ?
Se1 C1 C6 C5 -176.5(2) . . . . ?
Se1 C7 C8 C9 -175.10(18) . . . . ?
Se1 C7 C8 C13 7.9(3) . . . . ?
Se1 C7 C12 C11 178.4(2) . . . . ?
Se2 C2 C26 C27 177.64(18) . . . . ?
Se2 C2 C26 C31 -2.2(3) . . . . ?
Se2 C2 C30 C29 -177.8(2) . . . . ?
Se2 C43 C44 C45 176.5(3) . . . . ?
Se2 C43 C48 C47 -175.2(2) . . . . ?
Cl1 C10 C11 C12 -177.8(2) . . . . ?
Cl2 C28 C29 C30 179.5(2) . . . . ?
O1 C19 C20 N21 170.5(3) . . . . ?
O1 C19 C20 C25 -9.2(4) . . . . ?
O2 C33 C34 N4 -175.1(2) . . . . ?
O2 C33 C34 C38 6.3(4) . . . . ?
N1 C19 C20 N21 -9.1(3) . . . . ?
N1 C19 C20 C25 171.3(2) . . . . ?
C2 C26 C27 C28 0.6(4) . . . . ?
C2 C26 C31 C32 -70.5(3) . . . . ?
C2 C26 C31 C42 111.2(3) . . . . ?
N3 C32 C39 C40 -177.1(2) . . . . ?
N3 C33 C34 N4 4.2(3) . . . . ?
N3 C33 C34 C38 -174.4(2) . . . . ?
N4 C34 C38 C37 -0.3(4) . . . . ?
N4 C35 C36 C37 -1.4(5) . . . . ?
C1 C49 C3 C50 -1.1(5) . . . . ?
C49 C1 C6 C5 0.3(4) . . . . ?
C49 C3 C50 C5 0.4(6) . . . . ?
C3 C50 C5 C6 0.6(6) . . . . ?
C50 C5 C6 C1 -1.0(5) . . . . ?
C6 C1 C49 C3 0.7(5) . . . . ?
C7 C8 C9 C10 -3.5(4) . . . . ?
C7 C8 C13 C14 -105.7(3) . . . . ?
C7 C8 C13 C18 79.0(3) . . . . ?
C8 C7 C12 C11 0.3(4) . . . . ?
C8 C9 C10 Cl1 -178.87(19) . . . . ?
C8 C9 C10 C11 0.6(4) . . . . ?
C8 C13 C14 C15 -176.1(2) . . . . ?
C8 C13 C18 N1 -2.5(3) . . . . ?
C8 C13 C18 C17 175.6(2) . . . . ?
C9 C8 C13 C14 77.3(3) . . . . ?
C9 C8 C13 C18 -98.0(3) . . . . ?
C9 C10 C11 C12 2.8(4) . . . . ?
C10 C11 C12 C7 -3.2(4) . . . . ?
C12 C7 C8 C9 3.0(4) . . . . ?
C12 C7 C8 C13 -174.0(2) . . . . ?
C13 C8 C9 C10 173.7(2) . . . . ?
C13 C14 C15 C16 0.8(4) . . . . ?
C14 C13 C18 N1 -178.0(2) . . . . ?
C14 C13 C18 C17 0.2(4) . . . . ?
C14 C15 C16 C17 -0.4(4) . . . . ?
C15 C16 C17 C18 0.0(4) . . . . ?
C16 C17 C18 N1 178.2(2) . . . . ?
C16 C17 C18 C13 0.2(4) . . . . ?
C18 N1 C19 O1 3.3(5) . . . . ?
C18 N1 C19 C20 -177.2(2) . . . . ?
C18 C13 C14 C15 -0.7(4) . . . . ?
C19 N1 C18 C13 179.3(3) . . . . ?
C19 N1 C18 C17 1.2(4) . . . . ?
C19 C20 N21 C22 -178.9(3) . . . . ?
C19 C20 C25 C24 179.5(3) . . . . ?
C20 N21 C22 C23 -0.4(5) . . . . ?
N21 C20 C25 C24 -0.1(5) . . . . ?
N21 C22 C23 C24 -0.4(6) . . . . ?
C22 C23 C24 C25 0.9(6) . . . . ?
C23 C24 C25 C20 -0.7(5) . . . . ?
C25 C20 N21 C22 0.7(4) . . . . ?
C26 C2 C30 C29 2.4(4) . . . . ?
C26 C27 C28 Cl2 -179.63(19) . . . . ?
C26 C27 C28 C29 1.6(4) . . . . ?
C26 C31 C32 N3 -1.1(3) . . . . ?
C26 C31 C32 C39 -179.6(2) . . . . ?
C26 C31 C42 C41 178.9(2) . . . . ?
C27 C26 C31 C32 109.6(3) . . . . ?
C27 C26 C31 C42 -68.6(3) . . . . ?
C27 C28 C29 C30 -1.8(4) . . . . ?
C28 C29 C30 C2 -0.2(4) . . . . ?
C30 C2 C26 C27 -2.5(4) . . . . ?
C30 C2 C26 C31 177.7(2) . . . . ?
C31 C26 C27 C28 -179.6(2) . . . . ?
C31 C32 C39 C40 1.3(4) . . . . ?
C32 N3 C33 O2 2.6(4) . . . . ?
C32 N3 C33 C34 -176.7(2) . . . . ?
C32 C31 C42 C41 0.6(4) . . . . ?
C32 C39 C40 C41 -0.5(4) . . . . ?
C33 N3 C32 C31 172.2(2) . . . . ?
C33 N3 C32 C39 -9.3(4) . . . . ?
C33 C34 C38 C37 178.2(3) . . . . ?
C34 N4 C35 C36 1.2(4) . . . . ?
C35 N4 C34 C33 -178.9(2) . . . . ?
C35 N4 C34 C38 -0.2(4) . . . . ?
C35 C36 C37 C38 0.8(5) . . . . ?
C36 C37 C38 C34 0.0(5) . . . . ?
C39 C40 C41 C42 -0.2(4) . . . . ?
C40 C41 C42 C31 0.2(4) . . . . ?
C42 C31 C32 N3 177.2(2) . . . . ?
C42 C31 C32 C39 -1.3(4) . . . . ?
C43 C44 C45 C46 -1.6(6) . . . . ?
C44 C43 C48 C47 0.5(4) . . . . ?
C44 C45 C46 C47 0.9(6) . . . . ?
C45 C46 C47 C48 0.6(5) . . . . ?
C46 C47 C48 C43 -1.3(5) . . . . ?
C48 C43 C44 C45 0.9(5) . . . . ?
